data_7104116
loop_
_publ_author_name
'Lewi\'nski, Janusz'
'Suwa\/la, Karolina'
'Kaczorowski, Tomasz'
'Ga\/lezowski, Micha\/l'
'Gryko, Daniel T'
'Justyniak, Iwona'
'Lipkowski, Janusz'

_publ_section_title
;
 Oxygenation of alkylzinc complexes with pyrrolylketiminate ligand:
 access to alkylperoxide versus oxo-encapsulated complexes.
;
_journal_issue 2
_journal_name_full 'Chemical communications (Cambridge, England)'
_journal_page_first 215
_journal_page_last 217
_journal_paper_doi 10.1039/b813315h
_journal_volume 34
_journal_year 2008
_chemical_formula_sum 'C47 H62 N8 O4 Zn3'
_chemical_formula_weight 999.22
_chemical_name_systematic
;
?
;
_space_group_IT_number 2
_symmetry_cell_setting triclinic
_symmetry_space_group_name_Hall '-P 1'
_symmetry_space_group_name_H-M 'P -1'
_atom_sites_solution_hydrogens geom
_atom_sites_solution_primary direct
_atom_sites_solution_secondary difmap
_audit_creation_method SHELXL-97
_cell_angle_alpha 92.2702(10)
_cell_angle_beta 98.1488(10)
_cell_angle_gamma 94.0181(10)
_cell_formula_units_Z 4
_cell_length_a 14.6481(3)
_cell_length_b 18.5359(3)
_cell_length_c 18.7841(4)
_cell_measurement_reflns_used 27823
_cell_measurement_temperature 100(2)
_cell_measurement_theta_max 24.713
_cell_measurement_theta_min 0.998
_cell_volume 5029.93(17)
_computing_cell_refinement 'Denzo & Scalepak (Otwinowski, Minor, 1997)'
_computing_data_collection 'Collect (Nonius B.V. 1998)'
_computing_data_reduction 'Denzo & Scalepak (Otwinowski, Minor, 1997)'
_computing_molecular_graphics
;
DIAMOND v2.1 (Brandenburg, 1999)
Ortep-3 for Windows, L.J.Farrugia (1997) J.Appl.Cryst. 30, 565,
ORTEP III (Burnett, Johnson, 1996)
;
_computing_publication_material
;
SHELXL-97 (Sheldrick, 1997),

;
_computing_structure_refinement 'SHELXL-97 (Sheldrick, 1997)'
_computing_structure_solution 'SHELXS-97 (Sheldrick, 1990)'
_diffrn_ambient_temperature 100(2)
_diffrn_measured_fraction_theta_full 0.990
_diffrn_measured_fraction_theta_max 0.990
_diffrn_measurement_details
;
226 frames, \w rotation 1.6\% per frame (50s per frame)
34 frames, \w rotation 1.6\% per frame (50s per frame)
16 frames, \w rotation 1.6\% per frame (50s per frame)
21 frames, \w rotation 1.6\% per frame (50s per frame)
35 frames, \w rotation 1.6\% per frame (50s per frame)
52 frames, \w rotation 1.6\% per frame (50s per frame)
;
_diffrn_measurement_device '\k-geometry diffractometr'
_diffrn_measurement_device_type 'Nonius Kappa-CCD'
_diffrn_measurement_method 'area detector \w scans'
_diffrn_radiation_monochromator graphite
_diffrn_radiation_source 'fine-focus sealed tube'
_diffrn_radiation_type MoK\a
_diffrn_radiation_wavelength 0.71073
_diffrn_reflns_av_R_equivalents 0.0323
_diffrn_reflns_av_sigmaI/netI 0.0385
_diffrn_reflns_limit_h_max 15
_diffrn_reflns_limit_h_min -15
_diffrn_reflns_limit_k_max 19
_diffrn_reflns_limit_k_min -19
_diffrn_reflns_limit_l_max 20
_diffrn_reflns_limit_l_min -20
_diffrn_reflns_number 25362
_diffrn_reflns_theta_full 22.72
_diffrn_reflns_theta_max 22.72
_diffrn_reflns_theta_min 2.51
_exptl_absorpt_coefficient_mu 1.467
_exptl_absorpt_correction_type multi-scan
_exptl_absorpt_process_details 'Scalepak (Otwinowski, Minor, 1997)'
_exptl_crystal_colour colorless
_exptl_crystal_density_diffrn 1.319
_exptl_crystal_density_method 'not measured'
_exptl_crystal_description prism
_exptl_crystal_F_000 2088
_exptl_crystal_size_max 0.49
_exptl_crystal_size_mid 0.26
_exptl_crystal_size_min 0.22
_refine_diff_density_max 0.733
_refine_diff_density_min -0.509
_refine_diff_density_rms 0.101
_refine_ls_extinction_method none
_refine_ls_goodness_of_fit_ref 1.106
_refine_ls_hydrogen_treatment constr
_refine_ls_matrix_type full
_refine_ls_number_parameters 1130
_refine_ls_number_reflns 13525
_refine_ls_number_restraints 29
_refine_ls_restrained_S_all 1.109
_refine_ls_R_factor_all 0.0808
_refine_ls_R_factor_gt 0.0647
_refine_ls_shift/su_max 0.001
_refine_ls_shift/su_mean 0.000
_refine_ls_structure_factor_coef Fsqd
_refine_ls_weighting_details 'calc w=1/[\s^2^(Fo^2^)+(0.0654P)^2^+22.8437P] where P=(Fo^2^+2Fc^2^)/3'
_refine_ls_weighting_scheme calc
_refine_ls_wR_factor_gt 0.1584
_refine_ls_wR_factor_ref 0.1701
_reflns_number_gt 10061
_reflns_number_total 13525
_reflns_threshold_expression I>2\s(I)
_cod_data_source_file b813315h.txt
_cod_data_source_block shelxl
_cod_depositor_comments
;
The following automatic conversions were performed:
'_symmetry_cell_setting' value 'Triclinic' changed to 'triclinic'
according to '/home/saulius/struct/CIF-dictionaries/cif_core.dic'
dictionary named 'cif_core.dic' version 2.4.1 from 2010-06-29.

Automatic conversion script
Id: cif_fix_enum 1527 2010-12-29 10:47:43Z saulius 
;
_cod_database_code 7104116

loop_
_symmetry_equiv_pos_as_xyz
'x, y, z'
'-x, -y, -z'

loop_
_atom_site_label
_atom_site_type_symbol
_atom_site_fract_x
_atom_site_fract_y
_atom_site_fract_z
_atom_site_U_iso_or_equiv
_atom_site_adp_type
_atom_site_occupancy
_atom_site_symmetry_multiplicity
_atom_site_calc_flag
_atom_site_refinement_flags
_atom_site_disorder_assembly
_atom_site_disorder_group
C1 C 0.2369(4) 0.4228(3) 0.1136(3) 0.0443(18) Uani 1 1 d D . .
C5 C 0.4508(4) 0.6192(3) 0.3007(4) 0.0358(16) Uani 1 1 d . . .
C6 C 0.4771(4) 0.5419(3) 0.2871(4) 0.0407(17) Uani 1 1 d . . .
H6A H 0.4795 0.5161 0.3318 0.061 Uiso 1 1 calc R . .
H6B H 0.5379 0.5435 0.2709 0.061 Uiso 1 1 calc R . .
H6C H 0.4308 0.5167 0.2500 0.061 Uiso 1 1 calc R . .
C7 C 0.4419(5) 0.6598(4) 0.2302(4) 0.0461(19) Uani 1 1 d . . .
H7A H 0.4013 0.6304 0.1924 0.069 Uiso 1 1 calc R . .
H7B H 0.5032 0.6686 0.2156 0.069 Uiso 1 1 calc R . .
H7C H 0.4156 0.7062 0.2380 0.069 Uiso 1 1 calc R . .
C8 C 0.5164(5) 0.6598(4) 0.3608(4) 0.0470(18) Uani 1 1 d . . .
H8A H 0.4931 0.7067 0.3715 0.071 Uiso 1 1 calc R . .
H8B H 0.5777 0.6674 0.3460 0.071 Uiso 1 1 calc R . .
H8C H 0.5208 0.6314 0.4040 0.071 Uiso 1 1 calc R . .
C9 C 0.2686(5) 0.1807(4) 0.1965(4) 0.0464(19) Uani 1 1 d . . .
H9 H 0.2110 0.1831 0.1666 0.056 Uiso 1 1 calc R . .
C10 C 0.3233(6) 0.1228(4) 0.1966(4) 0.053(2) Uani 1 1 d . . .
H10 H 0.3098 0.0791 0.1678 0.063 Uiso 1 1 calc R . .
C11 C 0.4023(5) 0.1410(3) 0.2473(4) 0.0445(19) Uani 1 1 d . . .
H11 H 0.4530 0.1123 0.2594 0.053 Uiso 1 1 calc R . .
C12 C 0.3914(5) 0.2099(3) 0.2764(4) 0.0361(16) Uani 1 1 d . . .
C13 C 0.4452(4) 0.2559(3) 0.3326(3) 0.0319(15) Uani 1 1 d . . .
C14 C 0.5371(5) 0.2428(4) 0.3733(4) 0.0442(18) Uani 1 1 d . . .
H14A H 0.5866 0.2480 0.3427 0.053 Uiso 1 1 calc R . .
H14B H 0.5365 0.1941 0.3932 0.053 Uiso 1 1 calc R . .
C15 C 0.5492(6) 0.3030(4) 0.4338(4) 0.059(2) Uani 1 1 d . . .
H15A H 0.5359 0.2832 0.4797 0.071 Uiso 1 1 calc R . .
H15B H 0.6129 0.3263 0.4409 0.071 Uiso 1 1 calc R . .
C16 C 0.4792(4) 0.3569(4) 0.4072(4) 0.0382(16) Uani 1 1 d . . .
H16A H 0.4470 0.3739 0.4470 0.046 Uiso 1 1 calc R . .
H16B H 0.5103 0.3993 0.3877 0.046 Uiso 1 1 calc R . .
C17 C 0.1006(5) 0.2750(4) 0.3190(5) 0.062(2) Uani 1 1 d . . .
H17A H 0.0609 0.2942 0.2780 0.074 Uiso 1 1 calc R . .
H17B H 0.1204 0.2276 0.3035 0.074 Uiso 1 1 calc R . .
C18 C 0.0507(5) 0.2677(4) 0.3815(6) 0.074(3) Uani 1 1 d . . .
H18A H 0.0591 0.2200 0.4025 0.089 Uiso 1 1 calc R . .
H18B H -0.0163 0.2720 0.3669 0.089 Uiso 1 1 calc R . .
C19 C 0.0911(5) 0.3285(4) 0.4362(5) 0.061(2) Uani 1 1 d . . .
H19A H 0.0472 0.3664 0.4391 0.073 Uiso 1 1 calc R . .
H19B H 0.1077 0.3099 0.4847 0.073 Uiso 1 1 calc R . .
C20 C 0.1756(4) 0.3570(3) 0.4063(4) 0.0305(15) Uani 1 1 d . . .
C21 C 0.2384(4) 0.4140(3) 0.4416(3) 0.0214(13) Uani 1 1 d . . .
C22 C 0.2633(5) 0.4288(3) 0.5157(3) 0.0357(16) Uani 1 1 d . . .
H22 H 0.2387 0.4042 0.5530 0.043 Uiso 1 1 calc R . .
C23 C 0.3306(5) 0.4862(3) 0.5244(3) 0.0356(16) Uani 1 1 d . . .
H23 H 0.3620 0.5077 0.5687 0.043 Uiso 1 1 calc R . .
C24 C 0.3431(4) 0.5059(3) 0.4563(3) 0.0265(14) Uani 1 1 d . . .
H24 H 0.3847 0.5448 0.4467 0.032 Uiso 1 1 calc R . .
C25 C 0.0431(5) 0.4494(4) 0.2590(5) 0.060(2) Uani 1 1 d . . .
H25 H 0.0548 0.4219 0.2179 0.071 Uiso 1 1 calc R . .
C26 C -0.0363(6) 0.4436(4) 0.2851(6) 0.067(2) Uani 1 1 d . . .
H26 H -0.0908 0.4149 0.2650 0.080 Uiso 1 1 calc R . .
C27 C -0.0240(5) 0.4876(4) 0.3474(5) 0.060(3) Uani 1 1 d . . .
H27 H -0.0671 0.4924 0.3803 0.072 Uiso 1 1 calc R . .
C28 C 0.0659(4) 0.5245(3) 0.3529(4) 0.0339(15) Uani 1 1 d . . .
C29 C 0.1114(5) 0.5800(4) 0.4021(3) 0.0404(18) Uani 1 1 d . . .
C30 C 0.1005(7) 0.5828(5) 0.4800(4) 0.075(3) Uani 1 1 d . . .
H30A H 0.0344 0.5801 0.4863 0.090 Uiso 1 1 calc R . .
H30B H 0.1306 0.5428 0.5051 0.090 Uiso 1 1 calc R . .
C31 C 0.1478(7) 0.6543(6) 0.5068(4) 0.089(4) Uani 1 1 d . . .
H31A H 0.1852 0.6505 0.5545 0.107 Uiso 1 1 calc R . .
H31B H 0.1020 0.6904 0.5112 0.107 Uiso 1 1 calc R . .
C32 C 0.2110(6) 0.6766(5) 0.4500(5) 0.070(3) Uani 1 1 d . . .
H32A H 0.2097 0.7289 0.4413 0.085 Uiso 1 1 calc R . .
H32B H 0.2757 0.6654 0.4655 0.085 Uiso 1 1 calc R . .
C33 C -0.0005(5) 0.6108(4) 0.1801(4) 0.0452(18) Uani 1 1 d . . .
H33A H -0.0302 0.5865 0.2178 0.054 Uiso 1 1 calc R . .
H33B H 0.0173 0.5735 0.1467 0.054 Uiso 1 1 calc R . .
C34 C -0.0665(6) 0.6615(5) 0.1393(5) 0.071(3) Uani 1 1 d . . .
H34A H -0.0899 0.6410 0.0901 0.085 Uiso 1 1 calc R . .
H34B H -0.1197 0.6690 0.1651 0.085 Uiso 1 1 calc R . .
C35 C -0.0085(6) 0.7317(5) 0.1367(4) 0.068(3) Uani 1 1 d . . .
H35A H 0.0078 0.7382 0.0878 0.082 Uiso 1 1 calc R . .
H35B H -0.0417 0.7735 0.1507 0.082 Uiso 1 1 calc R . .
C36 C 0.0762(5) 0.7237(4) 0.1900(4) 0.050(2) Uani 1 1 d . . .
C37 C 0.1489(5) 0.7767(4) 0.2156(5) 0.060(3) Uani 1 1 d . . .
C38 C 0.1644(7) 0.8493(5) 0.2006(6) 0.089(4) Uani 1 1 d . . .
H38 H 0.1252 0.8769 0.1695 0.106 Uiso 1 1 calc R . .
C39 C 0.2487(8) 0.8726(5) 0.2405(8) 0.117(5) Uani 1 1 d . . .
H39 H 0.2794 0.9196 0.2412 0.141 Uiso 1 1 calc R . .
C40 C 0.2806(6) 0.8143(4) 0.2798(8) 0.112(5) Uani 1 1 d . . .
H40 H 0.3364 0.8159 0.3126 0.134 Uiso 1 1 calc R . .
C41 C -0.4428(4) 0.8908(3) 0.2145(3) 0.0298(14) Uani 1 1 d . . .
C42 C -0.4322(5) 0.8525(4) 0.2846(4) 0.0421(17) Uani 1 1 d . . .
H42A H -0.4065 0.8058 0.2773 0.063 Uiso 1 1 calc R . .
H42B H -0.4929 0.8444 0.3005 0.063 Uiso 1 1 calc R . .
H42C H -0.3905 0.8825 0.3214 0.063 Uiso 1 1 calc R . .
C43 C -0.5114(5) 0.8488(4) 0.1562(4) 0.0415(17) Uani 1 1 d . . .
H43A H -0.5124 0.8732 0.1107 0.062 Uiso 1 1 calc R . .
H43B H -0.5733 0.8468 0.1705 0.062 Uiso 1 1 calc R . .
H43C H -0.4927 0.7996 0.1499 0.062 Uiso 1 1 calc R . .
C44 C -0.4695(4) 0.9684(3) 0.2235(4) 0.0355(16) Uani 1 1 d . . .
H44A H -0.4228 0.9958 0.2587 0.053 Uiso 1 1 calc R . .
H44B H -0.5298 0.9681 0.2404 0.053 Uiso 1 1 calc R . .
H44C H -0.4732 0.9913 0.1771 0.053 Uiso 1 1 calc R . .
C49 C -0.2695(5) 0.6937(4) 0.2438(5) 0.054(2) Uani 1 1 d . . .
H49 H -0.3282 0.6899 0.2145 0.065 Uiso 1 1 calc R . .
C50 C -0.2288(6) 0.6367(4) 0.2821(5) 0.059(2) Uani 1 1 d . . .
H50 H -0.2544 0.5880 0.2812 0.071 Uiso 1 1 calc R . .
C51 C -0.1461(5) 0.6640(4) 0.3206(4) 0.050(2) Uani 1 1 d . . .
H51 H -0.1044 0.6394 0.3527 0.060 Uiso 1 1 calc R . .
C52 C -0.1368(5) 0.7361(3) 0.3020(4) 0.0391(17) Uani 1 1 d . . .
C53 C -0.0654(5) 0.7915(4) 0.3239(3) 0.0369(16) Uani 1 1 d . . .
C54 C 0.0220(5) 0.7875(4) 0.3761(4) 0.0468(19) Uani 1 1 d . . .
H54A H 0.0077 0.7796 0.4253 0.056 Uiso 1 1 calc R . .
H54B H 0.0580 0.7477 0.3613 0.056 Uiso 1 1 calc R . .
C55 C 0.0736(6) 0.8589(5) 0.3731(6) 0.085(3) Uani 1 1 d . . .
H55A H 0.1311 0.8533 0.3522 0.102 Uiso 1 1 calc R . .
H55B H 0.0899 0.8824 0.4220 0.102 Uiso 1 1 calc R . .
C56 C 0.0088(4) 0.9040(4) 0.3256(4) 0.0402(17) Uani 1 1 d . . .
H56A H -0.0097 0.9452 0.3541 0.048 Uiso 1 1 calc R . .
H56B H 0.0394 0.9232 0.2858 0.048 Uiso 1 1 calc R . .
C57 C -0.2341(5) 0.8085(4) 0.0679(3) 0.0456(19) Uani 1 1 d . . .
H57A H -0.2338 0.7588 0.0853 0.055 Uiso 1 1 calc R . .
H57B H -0.2989 0.8214 0.0573 0.055 Uiso 1 1 calc R . .
C58 C -0.1872(6) 0.8140(4) 0.0028(4) 0.057(2) Uani 1 1 d . . .
H58A H -0.2327 0.8085 -0.0417 0.069 Uiso 1 1 calc R . .
H58B H -0.1425 0.7765 0.0013 0.069 Uiso 1 1 calc R . .
C59 C -0.1382(5) 0.8890(4) 0.0112(4) 0.051(2) Uani 1 1 d . . .
H59A H -0.1755 0.9242 -0.0159 0.061 Uiso 1 1 calc R . .
H59B H -0.0770 0.8892 -0.0054 0.061 Uiso 1 1 calc R . .
C60 C -0.1285(4) 0.9058(3) 0.0919(3) 0.0302(15) Uani 1 1 d . . .
C61 C -0.0729(4) 0.9658(3) 0.1301(4) 0.0367(17) Uani 1 1 d . A .
C62 C 0.0125(5) 0.9951(4) 0.1165(4) 0.0494(19) Uani 1 1 d . . .
H62 H 0.0441 0.9822 0.0776 0.059 Uiso 1 1 calc R . .
C63 C 0.0415(5) 1.0463(4) 0.1709(5) 0.054(2) Uani 1 1 d . . .
H63 H 0.0992 1.0742 0.1777 0.065 Uiso 1 1 calc R . .
C64 C -0.0274(5) 1.0510(3) 0.2148(4) 0.0454(19) Uani 1 1 d . A .
H64 H -0.0249 1.0839 0.2552 0.054 Uiso 1 1 calc R . .
C65 C -0.3466(4) 0.9925(3) 0.0481(3) 0.0234(13) Uani 1 1 d . A .
H65 H -0.3863 0.9549 0.0628 0.028 Uiso 1 1 calc R . .
C66 C -0.3427(4) 1.0075(3) -0.0224(3) 0.0309(15) Uani 1 1 d . . .
H66 H -0.3792 0.9839 -0.0638 0.037 Uiso 1 1 calc R . .
C67 C -0.2743(4) 1.0646(3) -0.0215(3) 0.0312(15) Uani 1 1 d . . .
H67 H -0.2536 1.0862 -0.0620 0.037 Uiso 1 1 calc R . .
C68 C -0.2426(4) 1.0832(3) 0.0515(3) 0.0238(13) Uani 1 1 d . A .
C69 C -0.1750(4) 1.1405(3) 0.0798(3) 0.0275(14) Uani 1 1 d . A .
C70 C -0.0980(5) 1.1652(4) 0.0383(4) 0.0478(19) Uani 1 1 d . . .
H70A H -0.0606 1.1246 0.0280 0.057 Uiso 1 1 calc R . .
H70B H -0.1230 1.1857 -0.0076 0.057 Uiso 1 1 calc R . .
C71 C -0.0413(5) 1.2224(4) 0.0885(4) 0.053(2) Uani 1 1 d . . .
H71A H -0.0397 1.2696 0.0658 0.063 Uiso 1 1 calc R . .
H71B H 0.0230 1.2087 0.1011 0.063 Uiso 1 1 calc R . .
C72 C -0.0889(5) 1.2265(4) 0.1555(5) 0.052(2) Uani 1 1 d . A .
H72A H -0.0474 1.2126 0.1982 0.062 Uiso 1 1 calc R . .
H72B H -0.1063 1.2764 0.1647 0.062 Uiso 1 1 calc R . .
C73 C -0.4641(4) 1.1451(3) 0.0854(3) 0.0344(15) Uani 1 1 d . A .
H73A H -0.4955 1.1033 0.1056 0.041 Uiso 1 1 calc R . .
H73B H -0.4308 1.1272 0.0468 0.041 Uiso 1 1 calc R . .
C74 C -0.5334(5) 1.1976(4) 0.0565(4) 0.0478(18) Uani 1 1 d . . .
H74A H -0.5970 1.1740 0.0494 0.057 Uiso 1 1 calc R . .
H74B H -0.5195 1.2155 0.0100 0.057 Uiso 1 1 calc R . .
C75 C -0.5230(5) 1.2600(4) 0.1144(4) 0.0428(17) Uani 1 1 d . . .
H75A H -0.5215 1.3078 0.0925 0.051 Uiso 1 1 calc R . .
H75B H -0.5737 1.2565 0.1441 0.051 Uiso 1 1 calc R . .
C76 C -0.4326(4) 1.2482(3) 0.1573(3) 0.0297(14) Uani 1 1 d . A .
C77 C -0.3795(4) 1.2966(3) 0.2118(3) 0.0323(15) Uani 1 1 d . A .
C78 C -0.3931(5) 1.3656(4) 0.2392(4) 0.0470(19) Uani 1 1 d . . .
H78 H -0.4448 1.3930 0.2260 0.056 Uiso 1 1 calc R . .
C79 C -0.3153(6) 1.3865(4) 0.2901(4) 0.055(2) Uani 1 1 d . . .
H79 H -0.3036 1.4308 0.3180 0.066 Uiso 1 1 calc R . .
C80 C -0.2583(5) 1.3290(4) 0.2915(4) 0.0443(18) Uani 1 1 d . A .
H80 H -0.2006 1.3282 0.3216 0.053 Uiso 1 1 calc R . .
C81 C 0.2972(6) 0.7331(4) 0.0615(5) 0.066(2) Uani 1 1 d . . .
H81A H 0.3508 0.7096 0.0847 0.099 Uiso 1 1 calc R . .
H81B H 0.2609 0.7496 0.0982 0.099 Uiso 1 1 calc R . .
H81C H 0.3186 0.7747 0.0360 0.099 Uiso 1 1 calc R . .
C82 C 0.2391(5) 0.6808(4) 0.0097(4) 0.0470(19) Uani 1 1 d . . .
C83 C 0.1636(5) 0.6452(4) 0.0306(4) 0.0513(19) Uani 1 1 d . . .
H83 H 0.1491 0.6552 0.0775 0.062 Uiso 1 1 calc R . .
C84 C 0.1092(7) 0.5959(5) -0.0140(5) 0.068(2) Uani 1 1 d . . .
H84 H 0.0562 0.5729 0.0019 0.081 Uiso 1 1 calc R . .
C85 C 0.1283(6) 0.5782(4) -0.0816(6) 0.077(3) Uani 1 1 d . . .
H85 H 0.0909 0.5426 -0.1125 0.093 Uiso 1 1 calc R . .
C86 C 0.2063(7) 0.6156(5) -0.1028(5) 0.077(3) Uani 1 1 d . . .
H86 H 0.2216 0.6051 -0.1494 0.093 Uiso 1 1 calc R . .
C87 C 0.2608(5) 0.6668(5) -0.0580(4) 0.056(2) Uani 1 1 d . . .
H87 H 0.3126 0.6921 -0.0736 0.068 Uiso 1 1 calc R . .
O3 O 0.2898(3) 0.5840(2) 0.2730(2) 0.0291(10) Uani 1 1 d . C .
O4 O 0.3646(3) 0.6171(2) 0.3291(2) 0.0330(10) Uani 1 1 d . . .
O5 O -0.2817(3) 0.9268(2) 0.2367(2) 0.0305(10) Uani 1 1 d . A .
O6 O -0.3583(3) 0.8906(2) 0.1829(2) 0.0279(9) Uani 1 1 d . . .
O7 O -0.2456(4) 1.0984(3) 0.2556(2) 0.0668(18) Uani 1 1 d D . .
N1 N 0.3093(4) 0.2340(3) 0.2455(3) 0.0357(13) Uani 1 1 d . C .
N2 N 0.4136(3) 0.3170(3) 0.3506(3) 0.0285(12) Uani 1 1 d . C .
N3 N 0.1819(3) 0.3263(3) 0.3442(3) 0.0319(12) Uani 1 1 d . C .
N4 N 0.2885(3) 0.4626(2) 0.4044(2) 0.0183(10) Uani 1 1 d . . .
N5 N 0.1058(3) 0.4986(2) 0.2971(3) 0.0293(12) Uani 1 1 d . . .
N6 N 0.1690(4) 0.6319(3) 0.3856(3) 0.0325(13) Uani 1 1 d . C .
N7 N 0.0804(4) 0.6577(3) 0.2124(3) 0.0365(13) Uani 1 1 d . C .
N8 N 0.2203(4) 0.7555(3) 0.2641(4) 0.060(2) Uani 1 1 d . C .
N9 N -0.2115(4) 0.7541(3) 0.2557(3) 0.0401(14) Uani 1 1 d . A .
N10 N -0.0718(3) 0.8547(3) 0.2974(3) 0.0321(12) Uani 1 1 d . A .
N11 N -0.1788(3) 0.8612(3) 0.1221(2) 0.0260(11) Uani 1 1 d . A .
N12 N -0.0993(3) 1.0006(3) 0.1905(3) 0.0302(12) Uani 1 1 d . . .
N13 N -0.2870(3) 1.0378(2) 0.0943(2) 0.0200(10) Uani 1 1 d . . .
N14 N -0.1730(3) 1.1751(2) 0.1406(3) 0.0312(12) Uani 1 1 d . . .
N15 N -0.4005(3) 1.1867(2) 0.1414(3) 0.0277(12) Uani 1 1 d . . .
N16 N -0.2966(4) 1.2743(3) 0.2439(3) 0.0359(13) Uani 1 1 d . . .
Zn1 Zn 0.29059(5) 0.32937(4) 0.29149(4) 0.0296(2) Uani 1 1 d D . .
Zn2 Zn 0.24205(4) 0.49049(3) 0.30521(3) 0.01958(18) Uani 1 1 d . C .
Zn3 Zn -0.23360(4) 1.01459(3) 0.19330(3) 0.02061(18) Uani 1 1 d . A .
Zn5 Zn -0.19062(5) 0.85506(4) 0.22579(4) 0.0272(2) Uani 1 1 d . . .
Zn22 Zn -0.27582(5) 1.17843(4) 0.20071(4) 0.0291(2) Uani 1 1 d . A .
Zn23 Zn 0.19543(5) 0.65170(4) 0.28523(4) 0.0295(2) Uani 1 1 d . . .
C45 C -0.2303(4) 1.0904(3) 0.3834(3) 0.0490(19) Uani 1 1 d D . .
O8 O -0.2972(4) 1.0885(3) 0.3177(3) 0.0494(18) Uani 0.70 1 d PD A 1
C46 C -0.1613(9) 1.0329(6) 0.3826(6) 0.074(4) Uani 0.70 1 d PD A 1
H46A H -0.1946 0.9855 0.3696 0.110 Uiso 0.70 1 calc PR A 1
H46B H -0.1248 1.0320 0.4304 0.110 Uiso 0.70 1 calc PR A 1
H46C H -0.1200 1.0443 0.3471 0.110 Uiso 0.70 1 calc PR A 1
C47 C -0.1979(8) 1.1693(3) 0.4027(6) 0.064(3) Uani 0.70 1 d PD A 1
H47A H -0.2517 1.1981 0.4015 0.096 Uiso 0.70 1 calc PR A 1
H47B H -0.1589 1.1872 0.3679 0.096 Uiso 0.70 1 calc PR A 1
H47C H -0.1622 1.1736 0.4511 0.096 Uiso 0.70 1 calc PR A 1
C48 C -0.3044(7) 1.0672(7) 0.4287(6) 0.070(4) Uani 0.70 1 d PD A 1
H48A H -0.3484 1.1046 0.4291 0.105 Uiso 0.70 1 calc PR A 1
H48B H -0.2753 1.0606 0.4781 0.105 Uiso 0.70 1 calc PR A 1
H48C H -0.3370 1.0215 0.4082 0.105 Uiso 0.70 1 calc PR A 1
O8A O -0.1797(6) 1.1051(7) 0.3240(3) 0.037(3) Uiso 0.30 1 d PD A 2
C47A C -0.2513(14) 1.0088(3) 0.3824(12) 0.048(6) Uiso 0.30 1 d PD A 2
H47D H -0.2013 0.9845 0.3643 0.071 Uiso 0.30 1 calc PR A 2
H47E H -0.3097 0.9952 0.3509 0.071 Uiso 0.30 1 calc PR A 2
H47F H -0.2565 0.9942 0.4313 0.071 Uiso 0.30 1 calc PR A 2
C48A C -0.1352(8) 1.1110(12) 0.4260(13) 0.082(9) Uiso 0.30 1 d PD A 2
H48D H -0.0889 1.0843 0.4053 0.123 Uiso 0.30 1 calc PR A 2
H48E H -0.1353 1.0988 0.4763 0.123 Uiso 0.30 1 calc PR A 2
H48F H -0.1202 1.1631 0.4238 0.123 Uiso 0.30 1 calc PR A 2
C46A C -0.3050(11) 1.1333(11) 0.4093(14) 0.077(9) Uiso 0.30 1 d PD A 2
H46D H -0.2877 1.1852 0.4080 0.115 Uiso 0.30 1 calc PR A 2
H46E H -0.3116 1.1213 0.4588 0.115 Uiso 0.30 1 calc PR A 2
H46F H -0.3638 1.1210 0.3779 0.115 Uiso 0.30 1 calc PR A 2
C89 C 0.2354(4) 0.1766(3) 0.4959(3) 0.037(3) Uiso 0.675(10) 1 d PG B 1
C90 C 0.1603(5) 0.1321(4) 0.5100(3) 0.051(3) Uiso 0.675(10) 1 d PGD B 1
H90 H 0.1404 0.1353 0.5559 0.061 Uiso 0.675(10) 1 calc PR B 1
C91 C 0.1142(5) 0.0831(4) 0.4568(4) 0.067(4) Uiso 0.675(10) 1 d PG B 1
H91 H 0.0629 0.0527 0.4664 0.080 Uiso 0.675(10) 1 calc PR B 1
C92 C 0.1433(5) 0.0785(4) 0.3895(4) 0.077(4) Uiso 0.675(10) 1 d PG B 1
H92 H 0.1118 0.0449 0.3532 0.093 Uiso 0.675(10) 1 calc PR B 1
C93 C 0.2184(5) 0.1229(4) 0.3755(3) 0.067(4) Uiso 0.675(10) 1 d PG B 1
H93 H 0.2382 0.1198 0.3296 0.080 Uiso 0.675(10) 1 calc PR B 1
C94 C 0.2645(4) 0.1720(3) 0.4287(3) 0.028(4) Uiso 0.675(10) 1 d PGD B 1
H94 H 0.3158 0.2024 0.4191 0.033 Uiso 0.675(10) 1 calc PR B 1
C88 C 0.2903(7) 0.2276(6) 0.5549(5) 0.054(3) Uiso 0.675(10) 1 d PD B 1
H88A H 0.3404 0.2545 0.5354 0.082 Uiso 0.675(10) 1 calc PR B 1
H88B H 0.3165 0.1994 0.5948 0.082 Uiso 0.675(10) 1 calc PR B 1
H88C H 0.2493 0.2617 0.5723 0.082 Uiso 0.675(10) 1 calc PR B 1
C89A C 0.2158(9) 0.1157(6) 0.4256(5) 0.019(4) Uiso 0.325(10) 1 d PG B 2
C90A C 0.1714(8) 0.0999(5) 0.4844(6) 0.039(5) Uiso 0.325(10) 1 d PG B 2
H90A H 0.1299 0.0579 0.4825 0.046 Uiso 0.325(10) 1 calc PR B 2
C91A C 0.1876(8) 0.1456(6) 0.5460(5) 0.023(5) Uiso 0.325(10) 1 d PG B 2
H91A H 0.1573 0.1349 0.5862 0.028 Uiso 0.325(10) 1 calc PR B 2
C92A C 0.2483(9) 0.2071(6) 0.5489(5) 0.032(5) Uiso 0.325(10) 1 d PG B 2
H92A H 0.2594 0.2384 0.5910 0.038 Uiso 0.325(10) 1 calc PR B 2
C93A C 0.2927(9) 0.2229(6) 0.4901(7) 0.036(5) Uiso 0.325(10) 1 d PG B 2
H93A H 0.3342 0.2649 0.4920 0.044 Uiso 0.325(10) 1 calc PR B 2
C94A C 0.2765(10) 0.1772(7) 0.4284(6) 0.097(18) Uiso 0.325(10) 1 d PG B 2
H94A H 0.3068 0.1879 0.3882 0.116 Uiso 0.325(10) 1 calc PR B 2
C88A C 0.1983(16) 0.0658(12) 0.3574(12) 0.050(6) Uiso 0.325(10) 1 d P B 2
H88D H 0.2335 0.0859 0.3211 0.075 Uiso 0.325(10) 1 calc PR B 2
H88E H 0.1322 0.0619 0.3385 0.075 Uiso 0.325(10) 1 calc PR B 2
H88F H 0.2182 0.0177 0.3689 0.075 Uiso 0.325(10) 1 calc PR B 2
O1 O 0.2889(4) 0.4206(3) 0.2384(3) 0.0209(12) Uani 0.75 1 d P C 1
O2 O 0.2091(4) 0.4019(3) 0.1797(3) 0.0305(13) Uani 0.75 1 d PD C 1
C2 C 0.3168(5) 0.3822(5) 0.0933(5) 0.044(2) Uani 0.75 1 d PD C 1
H2A H 0.3723 0.3956 0.1282 0.066 Uiso 0.75 1 calc PR C 1
H2B H 0.3285 0.3947 0.0451 0.066 Uiso 0.75 1 calc PR C 1
H2C H 0.3010 0.3299 0.0937 0.066 Uiso 0.75 1 calc PR C 1
C3 C 0.1480(5) 0.4051(6) 0.0616(5) 0.053(3) Uani 0.75 1 d PD C 1
H3A H 0.0989 0.4329 0.0767 0.079 Uiso 0.75 1 calc PR C 1
H3B H 0.1297 0.3532 0.0615 0.079 Uiso 0.75 1 calc PR C 1
H3C H 0.1580 0.4178 0.0130 0.079 Uiso 0.75 1 calc PR C 1
C4 C 0.2593(7) 0.5043(3) 0.1162(5) 0.048(3) Uani 0.75 1 d PD C 1
H4A H 0.2065 0.5289 0.1292 0.072 Uiso 0.75 1 calc PR C 1
H4B H 0.2721 0.5190 0.0688 0.072 Uiso 0.75 1 calc PR C 1
H4C H 0.3138 0.5174 0.1522 0.072 Uiso 0.75 1 calc PR C 1
O1A O 0.2369(13) 0.4058(9) 0.2379(9) 0.041(6) Uiso 0.25 1 d PD C 2
O2A O 0.2986(10) 0.4149(12) 0.1811(7) 0.061(6) Uiso 0.25 1 d PD C 2
C2A C 0.1634(15) 0.4769(12) 0.113(2) 0.103(14) Uiso 0.25 1 d PD C 2
H2A1 H 0.1185 0.4613 0.1440 0.154 Uiso 0.25 1 calc PR C 2
H2A2 H 0.1317 0.4794 0.0633 0.154 Uiso 0.25 1 calc PR C 2
H2A3 H 0.1927 0.5247 0.1298 0.154 Uiso 0.25 1 calc PR C 2
C3A C 0.3104(16) 0.4422(14) 0.0665(15) 0.071(10) Uiso 0.25 1 d PD C 2
H3A1 H 0.3522 0.4032 0.0662 0.107 Uiso 0.25 1 calc PR C 2
H3A2 H 0.3457 0.4873 0.0857 0.107 Uiso 0.25 1 calc PR C 2
H3A3 H 0.2806 0.4485 0.0173 0.107 Uiso 0.25 1 calc PR C 2
C4A C 0.1957(19) 0.3452(6) 0.0984(17) 0.079(11) Uiso 0.25 1 d PD C 2
H4A1 H 0.2457 0.3125 0.1000 0.119 Uiso 0.25 1 calc PR C 2
H4A2 H 0.1585 0.3406 0.0506 0.119 Uiso 0.25 1 calc PR C 2
H4A3 H 0.1565 0.3324 0.1348 0.119 Uiso 0.25 1 calc PR C 2

loop_
_atom_site_aniso_label
_atom_site_aniso_U_11
_atom_site_aniso_U_22
_atom_site_aniso_U_33
_atom_site_aniso_U_23
_atom_site_aniso_U_13
_atom_site_aniso_U_12
C1 0.059(5) 0.048(4) 0.026(4) -0.007(3) 0.005(3) 0.013(4)
C5 0.023(3) 0.037(4) 0.053(4) 0.018(3) 0.018(3) 0.010(3)
C6 0.025(4) 0.043(4) 0.060(5) 0.020(3) 0.015(3) 0.014(3)
C7 0.032(4) 0.049(4) 0.065(5) 0.033(4) 0.023(4) 0.012(3)
C8 0.033(4) 0.045(4) 0.065(5) 0.015(4) 0.010(4) -0.001(3)
C9 0.053(5) 0.049(4) 0.034(4) -0.025(3) 0.001(3) 0.004(4)
C10 0.072(6) 0.031(4) 0.054(5) -0.025(3) 0.014(4) -0.001(4)
C11 0.060(5) 0.019(3) 0.061(5) -0.007(3) 0.026(4) 0.013(3)
C12 0.045(4) 0.029(4) 0.036(4) -0.002(3) 0.009(3) 0.010(3)
C13 0.032(4) 0.028(3) 0.038(4) 0.011(3) 0.007(3) 0.011(3)
C14 0.038(4) 0.042(4) 0.054(5) 0.013(3) -0.001(3) 0.017(3)
C15 0.052(5) 0.069(5) 0.050(5) 0.004(4) -0.020(4) 0.016(4)
C16 0.035(4) 0.041(4) 0.034(4) -0.001(3) -0.010(3) 0.006(3)
C17 0.027(4) 0.032(4) 0.120(8) 0.001(4) -0.002(5) -0.012(3)
C18 0.032(4) 0.029(4) 0.156(10) 0.026(5) -0.001(5) -0.009(3)
C19 0.038(4) 0.037(4) 0.120(8) 0.026(5) 0.042(5) 0.011(3)
C20 0.022(3) 0.023(3) 0.050(4) 0.012(3) 0.012(3) 0.010(3)
C21 0.023(3) 0.018(3) 0.025(3) 0.005(2) 0.007(3) 0.010(2)
C22 0.057(4) 0.028(4) 0.029(4) 0.010(3) 0.019(3) 0.018(3)
C23 0.056(4) 0.030(4) 0.019(3) -0.001(3) -0.004(3) 0.016(3)
C24 0.026(3) 0.022(3) 0.031(4) 0.001(3) -0.002(3) 0.005(3)
C25 0.020(4) 0.034(4) 0.119(8) 0.002(4) -0.012(4) 0.004(3)
C26 0.054(6) 0.038(5) 0.106(8) -0.004(5) 0.012(5) -0.004(4)
C27 0.026(4) 0.071(6) 0.098(7) 0.053(5) 0.037(4) 0.024(4)
C28 0.031(4) 0.024(3) 0.050(4) 0.014(3) 0.013(3) 0.008(3)
C29 0.047(4) 0.054(5) 0.032(4) 0.027(3) 0.026(3) 0.039(4)
C30 0.115(8) 0.086(7) 0.041(5) 0.010(5) 0.035(5) 0.067(6)
C31 0.109(8) 0.151(10) 0.014(4) -0.003(5) -0.005(5) 0.083(8)
C32 0.057(5) 0.065(5) 0.075(6) -0.036(5) -0.046(5) 0.038(4)
C33 0.036(4) 0.070(5) 0.031(4) 0.005(3) 0.002(3) 0.020(4)
C34 0.057(6) 0.106(8) 0.051(5) 0.013(5) -0.007(4) 0.039(5)
C35 0.061(5) 0.109(7) 0.050(5) 0.045(5) 0.025(4) 0.057(5)
C36 0.053(5) 0.068(5) 0.048(5) 0.046(4) 0.038(4) 0.048(4)
C37 0.046(5) 0.045(5) 0.107(7) 0.046(5) 0.052(5) 0.024(4)
C38 0.076(7) 0.066(6) 0.156(10) 0.078(6) 0.087(7) 0.045(5)
C39 0.078(8) 0.039(5) 0.267(17) 0.068(7) 0.106(10) 0.025(5)
C40 0.047(5) 0.031(5) 0.270(16) 0.048(7) 0.053(8) 0.014(4)
C41 0.027(3) 0.027(3) 0.040(4) 0.011(3) 0.014(3) 0.001(3)
C42 0.043(4) 0.043(4) 0.048(4) 0.021(3) 0.026(3) 0.010(3)
C43 0.035(4) 0.038(4) 0.054(5) 0.012(3) 0.015(3) -0.001(3)
C44 0.023(3) 0.031(3) 0.057(4) 0.012(3) 0.016(3) 0.009(3)
C49 0.039(4) 0.040(4) 0.086(6) 0.012(4) 0.014(4) 0.002(4)
C50 0.074(6) 0.029(4) 0.081(6) 0.017(4) 0.028(5) 0.005(4)
C51 0.049(5) 0.049(5) 0.061(5) 0.020(4) 0.023(4) 0.017(4)
C52 0.035(4) 0.035(4) 0.055(5) 0.022(3) 0.021(3) 0.022(3)
C53 0.038(4) 0.047(4) 0.034(4) 0.016(3) 0.018(3) 0.025(3)
C54 0.046(4) 0.077(5) 0.025(4) 0.018(4) 0.009(3) 0.040(4)
C55 0.056(6) 0.101(8) 0.091(7) 0.055(6) -0.026(5) 0.003(5)
C56 0.036(4) 0.052(4) 0.030(4) 0.004(3) -0.010(3) 0.015(3)
C57 0.052(5) 0.049(4) 0.031(4) -0.017(3) -0.013(3) 0.019(4)
C58 0.058(5) 0.067(5) 0.044(5) -0.006(4) -0.009(4) 0.026(4)
C59 0.054(5) 0.077(6) 0.029(4) 0.019(4) 0.015(3) 0.035(4)
C60 0.037(4) 0.037(4) 0.021(3) 0.005(3) 0.004(3) 0.030(3)
C61 0.027(4) 0.040(4) 0.051(4) 0.026(3) 0.020(3) 0.021(3)
C62 0.047(5) 0.038(4) 0.067(5) 0.011(4) 0.021(4) 0.006(4)
C63 0.015(4) 0.059(5) 0.092(6) 0.032(5) 0.012(4) 0.010(3)
C64 0.043(4) 0.023(3) 0.065(5) 0.005(3) -0.012(4) 0.006(3)
C65 0.029(3) 0.017(3) 0.024(3) 0.000(2) 0.000(3) 0.004(2)
C66 0.046(4) 0.023(3) 0.022(3) -0.002(3) 0.000(3) 0.004(3)
C67 0.042(4) 0.031(3) 0.024(3) 0.007(3) 0.008(3) 0.015(3)
C68 0.024(3) 0.019(3) 0.032(4) 0.005(3) 0.008(3) 0.010(3)
C69 0.021(3) 0.019(3) 0.044(4) 0.008(3) 0.004(3) 0.007(3)
C70 0.038(4) 0.035(4) 0.076(6) 0.008(4) 0.029(4) 0.001(3)
C71 0.034(4) 0.056(5) 0.071(6) 0.026(4) 0.010(4) -0.003(4)
C72 0.033(4) 0.028(4) 0.085(6) -0.011(4) -0.018(4) -0.001(3)
C73 0.031(4) 0.032(4) 0.036(4) -0.006(3) -0.009(3) 0.002(3)
C74 0.040(4) 0.047(4) 0.051(5) 0.002(4) -0.009(4) 0.003(3)
C75 0.039(4) 0.043(4) 0.049(4) 0.016(3) 0.004(3) 0.016(3)
C76 0.030(3) 0.028(3) 0.032(4) 0.003(3) 0.007(3) 0.005(3)
C77 0.032(4) 0.024(3) 0.040(4) -0.007(3) 0.008(3) 0.002(3)
C78 0.058(5) 0.030(4) 0.056(5) -0.008(3) 0.015(4) 0.013(3)
C79 0.073(6) 0.034(4) 0.059(5) -0.023(4) 0.019(4) -0.003(4)
C80 0.050(4) 0.040(4) 0.040(4) -0.014(3) 0.002(3) 0.000(3)
C81 0.079(6) 0.048(5) 0.068(6) 0.014(4) -0.005(5) 0.019(4)
C82 0.040(4) 0.040(4) 0.061(5) 0.019(4) 0.001(4) 0.003(3)
C83 0.049(5) 0.048(5) 0.057(5) 0.012(4) 0.008(4) 0.004(4)
C84 0.075(6) 0.061(6) 0.070(6) 0.030(5) 0.008(5) 0.009(5)
C85 0.065(6) 0.036(5) 0.112(9) 0.001(5) -0.046(6) -0.002(4)
C86 0.067(6) 0.094(7) 0.068(6) -0.014(5) 0.004(5) 0.008(6)
C87 0.044(5) 0.076(6) 0.048(5) 0.001(4) 0.007(4) -0.003(4)
O3 0.025(2) 0.038(2) 0.028(2) 0.0144(19) 0.0075(18) 0.0124(19)
O4 0.024(2) 0.034(2) 0.044(3) 0.012(2) 0.009(2) 0.0067(18)
O5 0.025(2) 0.036(2) 0.034(2) 0.0118(19) 0.0086(19) 0.0124(19)
O6 0.023(2) 0.030(2) 0.034(2) 0.0138(18) 0.0098(19) 0.0083(18)
O7 0.121(5) 0.059(3) 0.026(3) -0.005(2) 0.004(3) 0.063(3)
N1 0.044(3) 0.034(3) 0.028(3) -0.010(2) 0.002(3) 0.009(3)
N2 0.027(3) 0.029(3) 0.027(3) 0.000(2) -0.004(2) 0.003(2)
N3 0.021(3) 0.025(3) 0.046(4) -0.002(2) -0.003(2) 0.002(2)
N4 0.019(2) 0.017(2) 0.019(3) 0.002(2) 0.001(2) 0.0044(19)
N5 0.017(3) 0.021(3) 0.047(3) 0.006(2) -0.007(2) 0.006(2)
N6 0.034(3) 0.041(3) 0.021(3) -0.009(2) -0.007(2) 0.024(3)
N7 0.032(3) 0.054(4) 0.030(3) 0.019(3) 0.016(3) 0.021(3)
N8 0.027(3) 0.038(4) 0.127(6) 0.039(4) 0.033(4) 0.017(3)
N9 0.030(3) 0.030(3) 0.064(4) 0.018(3) 0.017(3) 0.004(3)
N10 0.032(3) 0.039(3) 0.030(3) 0.012(2) 0.009(2) 0.016(2)
N11 0.026(3) 0.032(3) 0.020(3) 0.000(2) -0.001(2) 0.013(2)
N12 0.026(3) 0.027(3) 0.037(3) 0.007(2) 0.001(2) 0.003(2)
N13 0.023(3) 0.016(2) 0.020(3) -0.003(2) -0.001(2) 0.003(2)
N14 0.020(3) 0.020(3) 0.050(4) -0.001(2) -0.008(2) 0.000(2)
N15 0.026(3) 0.023(3) 0.032(3) -0.002(2) -0.002(2) 0.003(2)
N16 0.040(3) 0.031(3) 0.035(3) -0.016(2) 0.002(3) 0.003(2)
Zn1 0.0336(4) 0.0257(4) 0.0275(4) -0.0074(3) -0.0044(3) 0.0116(3)
Zn2 0.0208(4) 0.0199(3) 0.0181(4) 0.0006(3) 0.0005(3) 0.0065(3)
Zn3 0.0218(4) 0.0216(4) 0.0190(4) 0.0016(3) 0.0017(3) 0.0075(3)
Zn5 0.0240(4) 0.0267(4) 0.0334(4) 0.0109(3) 0.0064(3) 0.0097(3)
Zn22 0.0310(4) 0.0277(4) 0.0259(4) -0.0086(3) -0.0061(3) 0.0106(3)
Zn23 0.0226(4) 0.0261(4) 0.0436(5) 0.0154(3) 0.0101(3) 0.0100(3)
C45 0.079(6) 0.049(4) 0.016(3) 0.003(3) -0.003(4) 0.006(4)
O8 0.043(4) 0.039(4) 0.066(5) 0.003(3) 0.004(4) 0.004(3)
C46 0.113(11) 0.088(9) 0.026(6) 0.014(6) 0.008(7) 0.055(8)
C47 0.094(10) 0.054(7) 0.038(7) -0.004(5) -0.015(6) 0.021(7)
C48 0.077(9) 0.098(10) 0.038(7) 0.008(6) 0.021(6) 0.001(7)
O1 0.019(3) 0.026(3) 0.015(3) -0.003(2) -0.006(2) 0.009(2)
O2 0.037(3) 0.033(3) 0.016(3) -0.009(2) -0.012(2) 0.000(3)
C2 0.056(6) 0.051(6) 0.032(5) 0.011(4) 0.015(5) 0.024(5)
C3 0.057(7) 0.069(7) 0.028(5) -0.008(5) -0.013(5) 0.023(5)
C4 0.090(8) 0.037(5) 0.020(5) 0.004(4) 0.006(5) 0.026(5)

loop_
_atom_type_symbol
_atom_type_description
_atom_type_scat_dispersion_real
_atom_type_scat_dispersion_imag
_atom_type_scat_source
C C 0.0033 0.0016 'International Tables Vol C Tables 4.2.6.8 and 6.1.1.4'
H H 0.0000 0.0000 'International Tables Vol C Tables 4.2.6.8 and 6.1.1.4'
O O 0.0106 0.0060 'International Tables Vol C Tables 4.2.6.8 and 6.1.1.4'
N N 0.0061 0.0033 'International Tables Vol C Tables 4.2.6.8 and 6.1.1.4'
Zn Zn 0.2839 1.4301 'International Tables Vol C Tables 4.2.6.8 and 6.1.1.4'

loop_
_geom_angle_atom_site_label_1
_geom_angle_atom_site_label_2
_geom_angle_atom_site_label_3
_geom_angle
_geom_angle_site_symmetry_1
_geom_angle_site_symmetry_3
_geom_angle_publ_flag
O2 C1 O2A 54.0(7) . . ?
O2 C1 C2 113.0(5) . . ?
O2A C1 C2 73.9(8) . . ?
O2 C1 C2A 85.7(13) . . ?
O2A C1 C2A 118.7(16) . . ?
C2 C1 C2A 161.2(13) . . ?
O2 C1 C3A 152.0(13) . . ?
O2A C1 C3A 98.1(14) . . ?
C2 C1 C3A 48.3(11) . . ?
C2A C1 C3A 113.7(7) . . ?
O2 C1 C4A 75.3(12) . . ?
O2A C1 C4A 100.2(16) . . ?
C2 C1 C4A 76.0(11) . . ?
C2A C1 C4A 112.6(7) . . ?
C3A C1 C4A 112.1(7) . . ?
O2 C1 C3 101.4(5) . . ?
O2A C1 C3 153.1(9) . . ?
C2 C1 C3 112.7(6) . . ?
C2A C1 C3 63.1(13) . . ?
C3A C1 C3 105.3(13) . . ?
C4A C1 C3 58.9(13) . . ?
O2 C1 C4 109.9(5) . . ?
O2A C1 C4 92.4(9) . . ?
C2 C1 C4 111.4(6) . . ?
C2A C1 C4 57.0(11) . . ?
C3A C1 C4 69.3(11) . . ?
C4A C1 C4 166.8(13) . . ?
C3 C1 C4 108.0(7) . . ?
O4 C5 C8 102.1(5) . . ?
O4 C5 C6 109.5(5) . . ?
C8 C5 C6 112.2(6) . . ?
O4 C5 C7 109.8(5) . . ?
C8 C5 C7 112.5(6) . . ?
C6 C5 C7 110.5(6) . . ?
C5 C6 H6A 109.5 . . ?
C5 C6 H6B 109.5 . . ?
H6A C6 H6B 109.5 . . ?
C5 C6 H6C 109.5 . . ?
H6A C6 H6C 109.5 . . ?
H6B C6 H6C 109.5 . . ?
C5 C7 H7A 109.5 . . ?
C5 C7 H7B 109.5 . . ?
H7A C7 H7B 109.5 . . ?
C5 C7 H7C 109.5 . . ?
H7A C7 H7C 109.5 . . ?
H7B C7 H7C 109.5 . . ?
C5 C8 H8A 109.5 . . ?
C5 C8 H8B 109.5 . . ?
H8A C8 H8B 109.5 . . ?
C5 C8 H8C 109.5 . . ?
H8A C8 H8C 109.5 . . ?
H8B C8 H8C 109.5 . . ?
N1 C9 C10 110.3(6) . . ?
N1 C9 H9 124.8 . . ?
C10 C9 H9 124.8 . . ?
C9 C10 C11 107.1(6) . . ?
C9 C10 H10 126.5 . . ?
C11 C10 H10 126.5 . . ?
C12 C11 C10 106.0(6) . . ?
C12 C11 H11 127.0 . . ?
C10 C11 H11 127.0 . . ?
N1 C12 C11 110.1(6) . . ?
N1 C12 C13 116.9(5) . . ?
C11 C12 C13 133.0(7) . . ?
N2 C13 C12 118.5(6) . . ?
N2 C13 C14 114.3(6) . . ?
C12 C13 C14 127.2(6) . . ?
C13 C14 C15 101.9(5) . . ?
C13 C14 H14A 111.4 . . ?
C15 C14 H14A 111.4 . . ?
C13 C14 H14B 111.4 . . ?
C15 C14 H14B 111.4 . . ?
H14A C14 H14B 109.3 . . ?
C16 C15 C14 104.5(5) . . ?
C16 C15 H15A 110.8 . . ?
C14 C15 H15A 110.8 . . ?
C16 C15 H15B 110.8 . . ?
C14 C15 H15B 110.8 . . ?
H15A C15 H15B 108.9 . . ?
N2 C16 C15 105.4(5) . . ?
N2 C16 H16A 110.7 . . ?
C15 C16 H16A 110.7 . . ?
N2 C16 H16B 110.7 . . ?
C15 C16 H16B 110.7 . . ?
H16A C16 H16B 108.8 . . ?
C18 C17 N3 105.2(7) . . ?
C18 C17 H17A 110.7 . . ?
N3 C17 H17A 110.7 . . ?
C18 C17 H17B 110.7 . . ?
N3 C17 H17B 110.7 . . ?
H17A C17 H17B 108.8 . . ?
C17 C18 C19 106.7(6) . . ?
C17 C18 H18A 110.4 . . ?
C19 C18 H18A 110.4 . . ?
C17 C18 H18B 110.4 . . ?
C19 C18 H18B 110.4 . . ?
H18A C18 H18B 108.6 . . ?
C20 C19 C18 102.7(7) . . ?
C20 C19 H19A 111.2 . . ?
C18 C19 H19A 111.2 . . ?
C20 C19 H19B 111.2 . . ?
C18 C19 H19B 111.2 . . ?
H19A C19 H19B 109.1 . . ?
N3 C20 C21 124.7(5) . . ?
N3 C20 C19 112.3(6) . . ?
C21 C20 C19 122.9(6) . . ?
N4 C21 C22 109.4(5) . . ?
N4 C21 C20 122.8(5) . . ?
C22 C21 C20 127.7(5) . . ?
C23 C22 C21 107.1(5) . . ?
C23 C22 H22 126.5 . . ?
C21 C22 H22 126.5 . . ?
C24 C23 C22 106.7(5) . . ?
C24 C23 H23 126.7 . . ?
C22 C23 H23 126.7 . . ?
N4 C24 C23 111.6(5) . . ?
N4 C24 H24 124.2 . . ?
C23 C24 H24 124.2 . . ?
C26 C25 N5 112.8(8) . . ?
C26 C25 H25 123.6 . . ?
N5 C25 H25 123.6 . . ?
C25 C26 C27 106.3(7) . . ?
C25 C26 H26 126.8 . . ?
C27 C26 H26 126.8 . . ?
C26 C27 C28 107.0(7) . . ?
C26 C27 H27 126.5 . . ?
C28 C27 H27 126.5 . . ?
N5 C28 C29 121.6(5) . . ?
N5 C28 C27 107.0(6) . . ?
C29 C28 C27 131.4(7) . . ?
N6 C29 C28 124.7(6) . . ?
N6 C29 C30 113.1(7) . . ?
C28 C29 C30 122.2(7) . . ?
C31 C30 C29 102.9(7) . . ?
C31 C30 H30A 111.2 . . ?
C29 C30 H30A 111.2 . . ?
C31 C30 H30B 111.2 . . ?
C29 C30 H30B 111.2 . . ?
H30A C30 H30B 109.1 . . ?
C30 C31 C32 105.9(6) . . ?
C30 C31 H31A 110.6 . . ?
C32 C31 H31A 110.6 . . ?
C30 C31 H31B 110.6 . . ?
C32 C31 H31B 110.6 . . ?
H31A C31 H31B 108.7 . . ?
N6 C32 C31 102.6(7) . . ?
N6 C32 H32A 111.2 . . ?
C31 C32 H32A 111.2 . . ?
N6 C32 H32B 111.2 . . ?
C31 C32 H32B 111.2 . . ?
H32A C32 H32B 109.2 . . ?
N7 C33 C34 105.4(6) . . ?
N7 C33 H33A 110.7 . . ?
C34 C33 H33A 110.7 . . ?
N7 C33 H33B 110.7 . . ?
C34 C33 H33B 110.7 . . ?
H33A C33 H33B 108.8 . . ?
C35 C34 C33 104.9(7) . . ?
C35 C34 H34A 110.8 . . ?
C33 C34 H34A 110.8 . . ?
C35 C34 H34B 110.8 . . ?
C33 C34 H34B 110.8 . . ?
H34A C34 H34B 108.8 . . ?
C36 C35 C34 103.9(6) . . ?
C36 C35 H35A 111.0 . . ?
C34 C35 H35A 111.0 . . ?
C36 C35 H35B 111.0 . . ?
C34 C35 H35B 111.0 . . ?
H35A C35 H35B 109.0 . . ?
N7 C36 C37 119.2(7) . . ?
N7 C36 C35 112.5(8) . . ?
C37 C36 C35 128.2(7) . . ?
N8 C37 C38 110.8(9) . . ?
N8 C37 C36 117.2(6) . . ?
C38 C37 C36 132.1(9) . . ?
C39 C38 C37 105.6(8) . . ?
C39 C38 H38 127.2 . . ?
C37 C38 H38 127.2 . . ?
C38 C39 C40 107.4(8) . . ?
C38 C39 H39 126.3 . . ?
C40 C39 H39 126.3 . . ?
N8 C40 C39 110.1(10) . . ?
N8 C40 H40 125.0 . . ?
C39 C40 H40 125.0 . . ?
O6 C41 C42 110.3(5) . . ?
O6 C41 C43 101.4(5) . . ?
C42 C41 C43 112.0(5) . . ?
O6 C41 C44 109.7(4) . . ?
C42 C41 C44 112.8(5) . . ?
C43 C41 C44 110.1(5) . . ?
C41 C42 H42A 109.5 . . ?
C41 C42 H42B 109.5 . . ?
H42A C42 H42B 109.5 . . ?
C41 C42 H42C 109.5 . . ?
H42A C42 H42C 109.5 . . ?
H42B C42 H42C 109.5 . . ?
C41 C43 H43A 109.5 . . ?
C41 C43 H43B 109.5 . . ?
H43A C43 H43B 109.5 . . ?
C41 C43 H43C 109.5 . . ?
H43A C43 H43C 109.5 . . ?
H43B C43 H43C 109.5 . . ?
C41 C44 H44A 109.5 . . ?
C41 C44 H44B 109.5 . . ?
H44A C44 H44B 109.5 . . ?
C41 C44 H44C 109.5 . . ?
H44A C44 H44C 109.5 . . ?
H44B C44 H44C 109.5 . . ?
N9 C49 C50 109.2(7) . . ?
N9 C49 H49 125.4 . . ?
C50 C49 H49 125.4 . . ?
C51 C50 C49 108.1(7) . . ?
C51 C50 H50 126.0 . . ?
C49 C50 H50 126.0 . . ?
C50 C51 C52 104.7(7) . . ?
C50 C51 H51 127.6 . . ?
C52 C51 H51 127.6 . . ?
N9 C52 C51 112.0(6) . . ?
N9 C52 C53 117.0(5) . . ?
C51 C52 C53 131.0(7) . . ?
N10 C53 C52 119.4(6) . . ?
N10 C53 C54 112.5(6) . . ?
C52 C53 C54 128.1(6) . . ?
C55 C54 C53 104.3(6) . . ?
C55 C54 H54A 110.9 . . ?
C53 C54 H54A 110.9 . . ?
C55 C54 H54B 110.9 . . ?
C53 C54 H54B 110.9 . . ?
H54A C54 H54B 108.9 . . ?
C54 C55 C56 105.9(6) . . ?
C54 C55 H55A 110.6 . . ?
C56 C55 H55A 110.6 . . ?
C54 C55 H55B 110.6 . . ?
C56 C55 H55B 110.6 . . ?
H55A C55 H55B 108.7 . . ?
N10 C56 C55 105.6(6) . . ?
N10 C56 H56A 110.6 . . ?
C55 C56 H56A 110.6 . . ?
N10 C56 H56B 110.6 . . ?
C55 C56 H56B 110.6 . . ?
H56A C56 H56B 108.7 . . ?
C58 C57 N11 104.6(6) . . ?
C58 C57 H57A 110.8 . . ?
N11 C57 H57A 110.8 . . ?
C58 C57 H57B 110.8 . . ?
N11 C57 H57B 110.8 . . ?
H57A C57 H57B 108.9 . . ?
C57 C58 C59 104.1(6) . . ?
C57 C58 H58A 110.9 . . ?
C59 C58 H58A 110.9 . . ?
C57 C58 H58B 110.9 . . ?
C59 C58 H58B 110.9 . . ?
H58A C58 H58B 109.0 . . ?
C58 C59 C60 102.6(6) . . ?
C58 C59 H59A 111.3 . . ?
C60 C59 H59A 111.3 . . ?
C58 C59 H59B 111.3 . . ?
C60 C59 H59B 111.3 . . ?
H59A C59 H59B 109.2 . . ?
N11 C60 C61 123.2(5) . . ?
N11 C60 C59 111.6(6) . . ?
C61 C60 C59 125.2(6) . . ?
C62 C61 N12 111.1(6) . . ?
C62 C61 C60 127.3(6) . . ?
N12 C61 C60 121.6(5) . . ?
C63 C62 C61 105.5(7) . . ?
C63 C62 H62 127.3 . . ?
C61 C62 H62 127.3 . . ?
C62 C63 C64 109.1(6) . . ?
C62 C63 H63 125.5 . . ?
C64 C63 H63 125.5 . . ?
N12 C64 C63 109.4(7) . . ?
N12 C64 H64 125.3 . . ?
C63 C64 H64 125.3 . . ?
N13 C65 C66 111.9(5) . . ?
N13 C65 H65 124.1 . . ?
C66 C65 H65 124.1 . . ?
C65 C66 C67 106.5(5) . . ?
C65 C66 H66 126.7 . . ?
C67 C66 H66 126.7 . . ?
C66 C67 C68 105.9(5) . . ?
C66 C67 H67 127.0 . . ?
C68 C67 H67 127.0 . . ?
N13 C68 C67 109.9(5) . . ?
N13 C68 C69 123.4(5) . . ?
C67 C68 C69 126.7(5) . . ?
N14 C69 C68 124.7(5) . . ?
N14 C69 C70 114.2(5) . . ?
C68 C69 C70 121.2(6) . . ?
C71 C70 C69 103.5(6) . . ?
C71 C70 H70A 111.1 . . ?
C69 C70 H70A 111.1 . . ?
C71 C70 H70B 111.1 . . ?
C69 C70 H70B 111.1 . . ?
H70A C70 H70B 109.0 . . ?
C70 C71 C72 105.8(5) . . ?
C70 C71 H71A 110.6 . . ?
C72 C71 H71A 110.6 . . ?
C70 C71 H71B 110.6 . . ?
C72 C71 H71B 110.6 . . ?
H71A C71 H71B 108.7 . . ?
N14 C72 C71 106.2(6) . . ?
N14 C72 H72A 110.5 . . ?
C71 C72 H72A 110.5 . . ?
N14 C72 H72B 110.5 . . ?
C71 C72 H72B 110.5 . . ?
H72A C72 H72B 108.7 . . ?
N15 C73 C74 105.2(5) . . ?
N15 C73 H73A 110.7 . . ?
C74 C73 H73A 110.7 . . ?
N15 C73 H73B 110.7 . . ?
C74 C73 H73B 110.7 . . ?
H73A C73 H73B 108.8 . . ?
C73 C74 C75 105.0(5) . . ?
C73 C74 H74A 110.7 . . ?
C75 C74 H74A 110.7 . . ?
C73 C74 H74B 110.7 . . ?
C75 C74 H74B 110.7 . . ?
H74A C74 H74B 108.8 . . ?
C76 C75 C74 101.8(5) . . ?
C76 C75 H75A 111.4 . . ?
C74 C75 H75A 111.4 . . ?
C76 C75 H75B 111.4 . . ?
C74 C75 H75B 111.4 . . ?
H75A C75 H75B 109.3 . . ?
N15 C76 C77 119.1(6) . . ?
N15 C76 C75 113.8(5) . . ?
C77 C76 C75 127.0(6) . . ?
N16 C77 C78 110.3(6) . . ?
N16 C77 C76 116.7(5) . . ?
C78 C77 C76 132.9(6) . . ?
C77 C78 C79 106.4(6) . . ?
C77 C78 H78 126.8 . . ?
C79 C78 H78 126.8 . . ?
C80 C79 C78 106.3(6) . . ?
C80 C79 H79 126.8 . . ?
C78 C79 H79 126.8 . . ?
N16 C80 C79 110.9(6) . . ?
N16 C80 H80 124.6 . . ?
C79 C80 H80 124.6 . . ?
C82 C81 H81A 109.5 . . ?
C82 C81 H81B 109.5 . . ?
H81A C81 H81B 109.5 . . ?
C82 C81 H81C 109.5 . . ?
H81A C81 H81C 109.5 . . ?
H81B C81 H81C 109.5 . . ?
C83 C82 C87 119.9(7) . . ?
C83 C82 C81 118.8(8) . . ?
C87 C82 C81 121.4(7) . . ?
C84 C83 C82 121.3(8) . . ?
C84 C83 H83 119.3 . . ?
C82 C83 H83 119.3 . . ?
C83 C84 C85 121.7(9) . . ?
C83 C84 H84 119.1 . . ?
C85 C84 H84 119.1 . . ?
C84 C85 C86 116.5(8) . . ?
C84 C85 H85 121.8 . . ?
C86 C85 H85 121.8 . . ?
C87 C86 C85 121.9(9) . . ?
C87 C86 H86 119.1 . . ?
C85 C86 H86 119.1 . . ?
C82 C87 C86 118.7(8) . . ?
C82 C87 H87 120.6 . . ?
C86 C87 H87 120.6 . . ?
O4 O3 Zn23 98.4(3) . . ?
O4 O3 Zn2 109.1(3) . . ?
Zn23 O3 Zn2 105.70(18) . . ?
C5 O4 O3 108.9(4) . . ?
O6 O5 Zn5 96.6(2) . . ?
O6 O5 Zn3 107.3(3) . . ?
Zn5 O5 Zn3 104.83(18) . . ?
C41 O6 O5 107.7(4) . . ?
O8 O7 O8A 70.3(5) . . ?
O8 O7 Zn22 115.0(4) . . ?
O8A O7 Zn22 122.6(6) . . ?
O8 O7 Zn3 118.6(4) . . ?
O8A O7 Zn3 114.8(6) . . ?
Zn22 O7 Zn3 110.6(2) . . ?
C9 N1 C12 106.5(5) . . ?
C9 N1 Zn1 143.6(5) . . ?
C12 N1 Zn1 109.8(4) . . ?
C13 N2 C16 110.4(5) . . ?
C13 N2 Zn1 110.7(4) . . ?
C16 N2 Zn1 138.8(4) . . ?
C20 N3 C17 111.3(6) . . ?
C20 N3 Zn1 128.0(4) . . ?
C17 N3 Zn1 119.9(5) . . ?
C24 N4 C21 105.3(5) . . ?
C24 N4 Zn2 125.9(4) . . ?
C21 N4 Zn2 122.5(4) . . ?
C25 N5 C28 106.7(6) . . ?
C25 N5 Zn2 122.8(4) . . ?
C28 N5 Zn2 121.9(4) . . ?
C29 N6 C32 111.2(6) . . ?
C29 N6 Zn23 125.4(4) . . ?
C32 N6 Zn23 123.4(6) . . ?
C36 N7 C33 111.4(6) . . ?
C36 N7 Zn23 110.1(5) . . ?
C33 N7 Zn23 138.4(4) . . ?
C40 N8 C37 106.1(7) . . ?
C40 N8 Zn23 144.1(7) . . ?
C37 N8 Zn23 109.8(5) . . ?
C49 N9 C52 105.9(6) . . ?
C49 N9 Zn5 143.7(5) . . ?
C52 N9 Zn5 110.2(4) . . ?
C53 N10 C56 111.3(5) . . ?
C53 N10 Zn5 110.0(5) . . ?
C56 N10 Zn5 138.6(4) . . ?
C60 N11 C57 110.8(5) . . ?
C60 N11 Zn5 129.2(4) . . ?
C57 N11 Zn5 120.0(4) . . ?
C64 N12 C61 104.8(6) . . ?
C64 N12 Zn3 125.1(4) . . ?
C61 N12 Zn3 119.6(4) . . ?
C65 N13 C68 105.7(5) . . ?
C65 N13 Zn3 124.8(4) . . ?
C68 N13 Zn3 123.9(4) . . ?
C69 N14 C72 110.2(6) . . ?
C69 N14 Zn22 127.3(4) . . ?
C72 N14 Zn22 121.5(4) . . ?
C76 N15 C73 111.0(5) . . ?
C76 N15 Zn22 110.0(4) . . ?
C73 N15 Zn22 139.0(4) . . ?
C80 N16 C77 106.1(5) . . ?
C80 N16 Zn22 144.1(5) . . ?
C77 N16 Zn22 109.7(4) . . ?
O1A Zn1 N3 87.7(5) . . ?
O1A Zn1 N1 122.5(6) . . ?
N3 Zn1 N1 113.1(2) . . ?
O1A Zn1 O1 23.2(5) . . ?
N3 Zn1 O1 106.8(2) . . ?
N1 Zn1 O1 122.7(2) . . ?
O1A Zn1 N2 135.3(6) . . ?
N3 Zn1 N2 116.2(2) . . ?
N1 Zn1 N2 84.1(2) . . ?
O1 Zn1 N2 113.2(2) . . ?
O1A Zn1 Zn2 36.9(6) . . ?
N3 Zn1 Zn2 75.22(14) . . ?
N1 Zn1 Zn2 159.20(16) . . ?
O1 Zn1 Zn2 38.28(14) . . ?
N2 Zn1 Zn2 110.00(14) . . ?
O1A Zn2 O3 116.9(4) . . ?
O1A Zn2 O1 23.0(5) . . ?
O3 Zn2 O1 101.5(2) . . ?
O1A Zn2 N4 109.3(3) . . ?
O3 Zn2 N4 118.43(17) . . ?
O1 Zn2 N4 106.20(18) . . ?
O1A Zn2 N5 96.9(5) . . ?
O3 Zn2 N5 103.96(17) . . ?
O1 Zn2 N5 118.6(2) . . ?
N4 Zn2 N5 108.7(2) . . ?
O1A Zn2 Zn1 35.9(3) . . ?
O3 Zn2 Zn1 135.88(11) . . ?
O1 Zn2 Zn1 38.44(15) . . ?
N4 Zn2 Zn1 73.51(12) . . ?
N5 Zn2 Zn1 111.90(13) . . ?
O1A Zn2 Zn23 133.2(3) . . ?
O3 Zn2 Zn23 37.03(11) . . ?
O1 Zn2 Zn23 130.17(15) . . ?
N4 Zn2 Zn23 117.53(12) . . ?
N5 Zn2 Zn23 69.48(13) . . ?
Zn1 Zn2 Zn23 168.32(3) . . ?
O7 Zn3 O5 108.70(19) . . ?
O7 Zn3 N13 106.60(18) . . ?
O5 Zn3 N13 119.90(17) . . ?
O7 Zn3 N12 110.1(2) . . ?
O5 Zn3 N12 104.90(18) . . ?
N13 Zn3 N12 106.5(2) . . ?
O7 Zn3 Zn5 132.22(13) . . ?
O5 Zn3 Zn5 37.52(11) . . ?
N13 Zn3 Zn5 119.60(12) . . ?
N12 Zn3 Zn5 69.29(14) . . ?
O7 Zn3 Zn22 34.11(13) . . ?
O5 Zn3 Zn22 133.97(12) . . ?
N13 Zn3 Zn22 73.35(12) . . ?
N12 Zn3 Zn22 113.08(14) . . ?
Zn5 Zn3 Zn22 166.29(3) . . ?
O5 Zn5 N11 101.09(18) . . ?
O5 Zn5 N9 120.79(19) . . ?
N11 Zn5 N9 113.5(2) . . ?
O5 Zn5 N10 121.14(19) . . ?
N11 Zn5 N10 117.8(2) . . ?
N9 Zn5 N10 83.2(2) . . ?
O5 Zn5 Zn3 37.66(11) . . ?
N11 Zn5 Zn3 76.44(13) . . ?
N9 Zn5 Zn3 158.25(15) . . ?
N10 Zn5 Zn3 109.97(14) . . ?
O7 Zn22 N16 123.3(2) . . ?
O7 Zn22 N14 97.0(2) . . ?
N16 Zn22 N14 117.1(2) . . ?
O7 Zn22 N15 123.8(2) . . ?
N16 Zn22 N15 84.4(2) . . ?
N14 Zn22 N15 112.9(2) . . ?
O7 Zn22 Zn3 35.31(13) . . ?
N16 Zn22 Zn3 158.61(16) . . ?
N14 Zn22 Zn3 75.38(13) . . ?
N15 Zn22 Zn3 107.46(13) . . ?
O3 Zn23 N8 118.8(2) . . ?
O3 Zn23 N6 101.60(17) . . ?
N8 Zn23 N6 116.5(3) . . ?
O3 Zn23 N7 123.05(19) . . ?
N8 Zn23 N7 83.6(3) . . ?
N6 Zn23 N7 114.0(2) . . ?
O3 Zn23 Zn2 37.26(11) . . ?
N8 Zn23 Zn2 155.87(16) . . ?
N6 Zn23 Zn2 75.91(14) . . ?
N7 Zn23 Zn2 111.19(16) . . ?
O8A C45 O8 72.2(4) . . ?
O8A C45 C46 73.5(7) . . ?
O8 C45 C46 113.4(6) . . ?
O8A C45 C46A 127.9(12) . . ?
O8 C45 C46A 79.3(10) . . ?
C46 C45 C46A 158.5(11) . . ?
O8A C45 C47 80.6(7) . . ?
O8 C45 C47 107.2(6) . . ?
C46 C45 C47 120.9(8) . . ?
C46A C45 C47 67.3(9) . . ?
O8A C45 C47A 107.2(10) . . ?
O8 C45 C47A 86.3(9) . . ?
C46 C45 C47A 53.2(9) . . ?
C46A C45 C47A 113.6(7) . . ?
C47 C45 C47A 166.1(10) . . ?
O8A C45 C48A 81.1(11) . . ?
O8 C45 C48A 152.1(11) . . ?
C46 C45 C48A 64.7(9) . . ?
C46A C45 C48A 112.4(7) . . ?
C47 C45 C48A 59.3(9) . . ?
C47A C45 C48A 109.7(6) . . ?
O8A C45 C48 164.0(7) . . ?
O8 C45 C48 92.5(6) . . ?
C46 C45 C48 110.0(8) . . ?
C46A C45 C48 50.3(10) . . ?
C47 C45 C48 109.0(5) . . ?
C47A C45 C48 66.3(9) . . ?
C48A C45 C48 114.7(12) . . ?
C45 O8 O7 108.4(4) . . ?
C45 C46 H46A 109.5 . . ?
C45 C46 H46B 109.5 . . ?
H46A C46 H46B 109.5 . . ?
C45 C46 H46C 109.5 . . ?
H46A C46 H46C 109.5 . . ?
H46B C46 H46C 109.5 . . ?
C45 C47 H47A 109.5 . . ?
C45 C47 H47B 109.5 . . ?
H47A C47 H47B 109.5 . . ?
C45 C47 H47C 109.5 . . ?
H47A C47 H47C 109.5 . . ?
H47B C47 H47C 109.5 . . ?
C45 C48 H48A 109.5 . . ?
C45 C48 H48B 109.5 . . ?
H48A C48 H48B 109.5 . . ?
C45 C48 H48C 109.5 . . ?
H48A C48 H48C 109.5 . . ?
H48B C48 H48C 109.5 . . ?
C45 O8A O7 108.9(6) . . ?
C45 C47A H47D 109.5 . . ?
C45 C47A H47E 109.5 . . ?
H47D C47A H47E 109.5 . . ?
C45 C47A H47F 109.5 . . ?
H47D C47A H47F 109.5 . . ?
H47E C47A H47F 109.5 . . ?
C45 C48A H48D 109.5 . . ?
C45 C48A H48E 109.5 . . ?
H48D C48A H48E 109.5 . . ?
C45 C48A H48F 109.5 . . ?
H48D C48A H48F 109.5 . . ?
H48E C48A H48F 109.5 . . ?
C45 C46A H46D 109.5 . . ?
C45 C46A H46E 109.5 . . ?
H46D C46A H46E 109.5 . . ?
C45 C46A H46F 109.5 . . ?
H46D C46A H46F 109.5 . . ?
H46E C46A H46F 109.5 . . ?
C90 C89 C94 120.0 . . ?
C90 C89 C88 120.8(4) . . ?
C94 C89 C88 119.1(4) . . ?
C91 C90 C89 120.0 . . ?
C91 C90 H90 120.0 . . ?
C89 C90 H90 120.0 . . ?
C90 C91 C92 120.0 . . ?
C90 C91 H91 120.0 . . ?
C92 C91 H91 120.0 . . ?
C93 C92 C91 120.0 . . ?
C93 C92 H92 120.0 . . ?
C91 C92 H92 120.0 . . ?
C94 C93 C92 120.0 . . ?
C94 C93 H93 120.0 . . ?
C92 C93 H93 120.0 . . ?
C93 C94 C89 120.0 . . ?
C93 C94 H94 120.0 . . ?
C89 C94 H94 120.0 . . ?
C89 C88 H88A 109.5 . . ?
C89 C88 H88B 109.5 . . ?
H88A C88 H88B 109.5 . . ?
C89 C88 H88C 109.5 . . ?
H88A C88 H88C 109.5 . . ?
H88B C88 H88C 109.5 . . ?
C90A C89A C94A 120.0 . . ?
C90A C89A C88A 120.5(12) . . ?
C94A C89A C88A 119.5(11) . . ?
C89A C90A C91A 120.0 . . ?
C89A C90A H90A 120.0 . . ?
C91A C90A H90A 120.0 . . ?
C92A C91A C90A 120.0 . . ?
C92A C91A H91A 120.0 . . ?
C90A C91A H91A 120.0 . . ?
C91A C92A C93A 120.0 . . ?
C91A C92A H92A 120.0 . . ?
C93A C92A H92A 120.0 . . ?
C94A C93A C92A 120.0 . . ?
C94A C93A H93A 120.0 . . ?
C92A C93A H93A 120.0 . . ?
C93A C94A C89A 120.0 . . ?
C93A C94A H94A 120.0 . . ?
C89A C94A H94A 120.0 . . ?
C89A C88A H88D 109.5 . . ?
C89A C88A H88E 109.5 . . ?
H88D C88A H88E 109.5 . . ?
C89A C88A H88F 109.5 . . ?
H88D C88A H88F 109.5 . . ?
H88E C88A H88F 109.5 . . ?
O2 O1 Zn2 104.9(4) . . ?
O2 O1 Zn1 100.9(3) . . ?
Zn2 O1 Zn1 103.3(2) . . ?
C1 O2 O1 108.0(4) . . ?
C1 C2 H2A 109.5 . . ?
C1 C2 H2B 109.5 . . ?
H2A C2 H2B 109.5 . . ?
C1 C2 H2C 109.5 . . ?
H2A C2 H2C 109.5 . . ?
H2B C2 H2C 109.5 . . ?
C1 C3 H3A 109.5 . . ?
C1 C3 H3B 109.5 . . ?
H3A C3 H3B 109.5 . . ?
C1 C3 H3C 109.5 . . ?
H3A C3 H3C 109.5 . . ?
H3B C3 H3C 109.5 . . ?
C1 C4 H4A 109.5 . . ?
C1 C4 H4B 109.5 . . ?
H4A C4 H4B 109.5 . . ?
C1 C4 H4C 109.5 . . ?
H4A C4 H4C 109.5 . . ?
H4B C4 H4C 109.5 . . ?
O2A O1A Zn1 102.0(9) . . ?
O2A O1A Zn2 114.2(14) . . ?
Zn1 O1A Zn2 107.1(8) . . ?
C1 O2A O1A 105.8(11) . . ?
C1 C2A H2A1 109.5 . . ?
C1 C2A H2A2 109.5 . . ?
H2A1 C2A H2A2 109.5 . . ?
C1 C2A H2A3 109.5 . . ?
H2A1 C2A H2A3 109.5 . . ?
H2A2 C2A H2A3 109.5 . . ?
C1 C3A H3A1 109.5 . . ?
C1 C3A H3A2 109.5 . . ?
H3A1 C3A H3A2 109.5 . . ?
C1 C3A H3A3 109.5 . . ?
H3A1 C3A H3A3 109.5 . . ?
H3A2 C3A H3A3 109.5 . . ?
C1 C4A H4A1 109.5 . . ?
C1 C4A H4A2 109.5 . . ?
H4A1 C4A H4A2 109.5 . . ?
C1 C4A H4A3 109.5 . . ?
H4A1 C4A H4A3 109.5 . . ?
H4A2 C4A H4A3 109.5 . . ?

loop_
_geom_bond_atom_site_label_1
_geom_bond_atom_site_label_2
_geom_bond_distance
_geom_bond_site_symmetry_2
_geom_bond_publ_flag
C1 O2 1.420(6) . ?
C1 O2A 1.468(10) . ?
C1 C2 1.5195(10) . ?
C1 C2A 1.5196(10) . ?
C1 C3A 1.5197(11) . ?
C1 C4A 1.5201(10) . ?
C1 C3 1.5201(10) . ?
C1 C4 1.5202(10) . ?
C5 O4 1.438(7) . ?
C5 C8 1.512(10) . ?
C5 C6 1.530(9) . ?
C5 C7 1.542(9) . ?
C6 H6A 0.9800 . ?
C6 H6B 0.9800 . ?
C6 H6C 0.9800 . ?
C7 H7A 0.9800 . ?
C7 H7B 0.9800 . ?
C7 H7C 0.9800 . ?
C8 H8A 0.9800 . ?
C8 H8B 0.9800 . ?
C8 H8C 0.9800 . ?
C9 N1 1.367(8) . ?
C9 C10 1.383(10) . ?
C9 H9 0.9500 . ?
C10 C11 1.403(11) . ?
C10 H10 0.9500 . ?
C11 C12 1.399(9) . ?
C11 H11 0.9500 . ?
C12 N1 1.371(8) . ?
C12 C13 1.436(9) . ?
C13 N2 1.304(8) . ?
C13 C14 1.491(9) . ?
C14 C15 1.543(10) . ?
C14 H14A 0.9900 . ?
C14 H14B 0.9900 . ?
C15 C16 1.529(9) . ?
C15 H15A 0.9900 . ?
C15 H15B 0.9900 . ?
C16 N2 1.466(8) . ?
C16 H16A 0.9900 . ?
C16 H16B 0.9900 . ?
C17 C18 1.476(13) . ?
C17 N3 1.479(8) . ?
C17 H17A 0.9900 . ?
C17 H17B 0.9900 . ?
C18 C19 1.522(12) . ?
C18 H18A 0.9900 . ?
C18 H18B 0.9900 . ?
C19 C20 1.502(9) . ?
C19 H19A 0.9900 . ?
C19 H19B 0.9900 . ?
C20 N3 1.297(8) . ?
C20 C21 1.428(8) . ?
C21 N4 1.393(7) . ?
C21 C22 1.399(8) . ?
C22 C23 1.387(9) . ?
C22 H22 0.9500 . ?
C23 C24 1.378(9) . ?
C23 H23 0.9500 . ?
C24 N4 1.365(7) . ?
C24 H24 0.9500 . ?
C25 C26 1.323(11) . ?
C25 N5 1.354(8) . ?
C25 H25 0.9500 . ?
C26 C27 1.382(12) . ?
C26 H26 0.9500 . ?
C27 C28 1.428(10) . ?
C27 H27 0.9500 . ?
C28 N5 1.357(8) . ?
C28 C29 1.419(10) . ?
C29 N6 1.310(9) . ?
C29 C30 1.494(10) . ?
C30 C31 1.486(14) . ?
C30 H30A 0.9900 . ?
C30 H30B 0.9900 . ?
C31 C32 1.558(14) . ?
C31 H31A 0.9900 . ?
C31 H31B 0.9900 . ?
C32 N6 1.472(8) . ?
C32 H32A 0.9900 . ?
C32 H32B 0.9900 . ?
C33 N7 1.462(9) . ?
C33 C34 1.543(10) . ?
C33 H33A 0.9900 . ?
C33 H33B 0.9900 . ?
C34 C35 1.509(13) . ?
C34 H34A 0.9900 . ?
C34 H34B 0.9900 . ?
C35 C36 1.501(11) . ?
C35 H35A 0.9900 . ?
C35 H35B 0.9900 . ?
C36 N7 1.312(8) . ?
C36 C37 1.414(12) . ?
C37 N8 1.375(10) . ?
C37 C38 1.396(11) . ?
C38 C39 1.382(17) . ?
C38 H38 0.9500 . ?
C39 C40 1.403(14) . ?
C39 H39 0.9500 . ?
C40 N8 1.349(11) . ?
C40 H40 0.9500 . ?
C41 O6 1.448(7) . ?
C41 C42 1.515(9) . ?
C41 C43 1.525(9) . ?
C41 C44 1.526(8) . ?
C42 H42A 0.9800 . ?
C42 H42B 0.9800 . ?
C42 H42C 0.9800 . ?
C43 H43A 0.9800 . ?
C43 H43B 0.9800 . ?
C43 H43C 0.9800 . ?
C44 H44A 0.9800 . ?
C44 H44B 0.9800 . ?
C44 H44C 0.9800 . ?
C49 N9 1.349(9) . ?
C49 C50 1.420(10) . ?
C49 H49 0.9500 . ?
C50 C51 1.373(11) . ?
C50 H50 0.9500 . ?
C51 C52 1.396(9) . ?
C51 H51 0.9500 . ?
C52 N9 1.368(9) . ?
C52 C53 1.419(10) . ?
C53 N10 1.295(8) . ?
C53 C54 1.506(9) . ?
C54 C55 1.486(11) . ?
C54 H54A 0.9900 . ?
C54 H54B 0.9900 . ?
C55 C56 1.524(10) . ?
C55 H55A 0.9900 . ?
C55 H55B 0.9900 . ?
C56 N10 1.465(8) . ?
C56 H56A 0.9900 . ?
C56 H56B 0.9900 . ?
C57 C58 1.487(11) . ?
C57 N11 1.492(8) . ?
C57 H57A 0.9900 . ?
C57 H57B 0.9900 . ?
C58 C59 1.511(11) . ?
C58 H58A 0.9900 . ?
C58 H58B 0.9900 . ?
C59 C60 1.520(9) . ?
C59 H59A 0.9900 . ?
C59 H59B 0.9900 . ?
C60 N11 1.272(8) . ?
C60 C61 1.435(9) . ?
C61 C62 1.390(9) . ?
C61 N12 1.399(8) . ?
C62 C63 1.367(11) . ?
C62 H62 0.9500 . ?
C63 C64 1.396(10) . ?
C63 H63 0.9500 . ?
C64 N12 1.371(8) . ?
C64 H64 0.9500 . ?
C65 N13 1.358(7) . ?
C65 C66 1.373(8) . ?
C65 H65 0.9500 . ?
C66 C67 1.403(9) . ?
C66 H66 0.9500 . ?
C67 C68 1.406(8) . ?
C67 H67 0.9500 . ?
C68 N13 1.379(7) . ?
C68 C69 1.432(8) . ?
C69 N14 1.283(8) . ?
C69 C70 1.514(9) . ?
C70 C71 1.510(10) . ?
C70 H70A 0.9900 . ?
C70 H70B 0.9900 . ?
C71 C72 1.525(11) . ?
C71 H71A 0.9900 . ?
C71 H71B 0.9900 . ?
C72 N14 1.490(8) . ?
C72 H72A 0.9900 . ?
C72 H72B 0.9900 . ?
C73 N15 1.458(7) . ?
C73 C74 1.514(9) . ?
C73 H73A 0.9900 . ?
C73 H73B 0.9900 . ?
C74 C75 1.541(10) . ?
C74 H74A 0.9900 . ?
C74 H74B 0.9900 . ?
C75 C76 1.485(9) . ?
C75 H75A 0.9900 . ?
C75 H75B 0.9900 . ?
C76 N15 1.303(7) . ?
C76 C77 1.435(8) . ?
C77 N16 1.376(8) . ?
C77 C78 1.398(9) . ?
C78 C79 1.400(11) . ?
C78 H78 0.9500 . ?
C79 C80 1.398(10) . ?
C79 H79 0.9500 . ?
C80 N16 1.359(8) . ?
C80 H80 0.9500 . ?
C81 C82 1.479(11) . ?
C81 H81A 0.9800 . ?
C81 H81B 0.9800 . ?
C81 H81C 0.9800 . ?
C82 C83 1.362(10) . ?
C82 C87 1.373(10) . ?
C83 C84 1.348(11) . ?
C83 H83 0.9500 . ?
C84 C85 1.372(13) . ?
C84 H84 0.9500 . ?
C85 C86 1.409(13) . ?
C85 H85 0.9500 . ?
C86 C87 1.374(11) . ?
C86 H86 0.9500 . ?
C87 H87 0.9500 . ?
O3 O4 1.488(6) . ?
O3 Zn23 1.962(4) . ?
O3 Zn2 1.973(4) . ?
O5 O6 1.499(6) . ?
O5 Zn5 1.973(4) . ?
O5 Zn3 1.979(4) . ?
O7 O8 1.4876(10) . ?
O7 O8A 1.4885(11) . ?
O7 Zn22 1.883(5) . ?
O7 Zn3 1.941(4) . ?
N1 Zn1 1.990(5) . ?
N2 Zn1 2.011(5) . ?
N3 Zn1 1.989(5) . ?
N4 Zn2 1.992(4) . ?
N5 Zn2 1.997(5) . ?
N6 Zn23 2.020(5) . ?
N7 Zn23 2.027(5) . ?
N8 Zn23 1.999(5) . ?
N9 Zn5 1.990(5) . ?
N10 Zn5 2.044(5) . ?
N11 Zn5 1.987(5) . ?
N12 Zn3 2.009(5) . ?
N13 Zn3 1.989(4) . ?
N14 Zn22 2.010(5) . ?
N15 Zn22 2.019(5) . ?
N16 Zn22 1.984(5) . ?
Zn1 O1A 1.921(9) . ?
Zn1 O1 1.998(5) . ?
Zn1 Zn2 3.1274(9) . ?
Zn2 O1A 1.967(19) . ?
Zn2 O1 1.990(5) . ?
Zn2 Zn23 3.1367(9) . ?
Zn3 Zn5 3.1317(9) . ?
Zn3 Zn22 3.1431(9) . ?
C45 O8A 1.448(9) . ?
C45 O8 1.459(7) . ?
C45 C46 1.5190(11) . ?
C45 C46A 1.5195(11) . ?
C45 C47 1.5201(11) . ?
C45 C47A 1.5202(11) . ?
C45 C48A 1.5205(11) . ?
C45 C48 1.5208(10) . ?
C46 H46A 0.9800 . ?
C46 H46B 0.9800 . ?
C46 H46C 0.9800 . ?
C47 H47A 0.9800 . ?
C47 H47B 0.9800 . ?
C47 H47C 0.9800 . ?
C48 H48A 0.9800 . ?
C48 H48B 0.9800 . ?
C48 H48C 0.9800 . ?
C47A H47D 0.9800 . ?
C47A H47E 0.9800 . ?
C47A H47F 0.9800 . ?
C48A H48D 0.9800 . ?
C48A H48E 0.9800 . ?
C48A H48F 0.9800 . ?
C46A H46D 0.9800 . ?
C46A H46E 0.9800 . ?
C46A H46F 0.9800 . ?
C89 C90 1.3900 . ?
C89 C94 1.3900 . ?
C89 C88 1.524(7) . ?
C90 C91 1.3900 . ?
C90 H90 0.9500 . ?
C91 C92 1.3900 . ?
C91 H91 0.9500 . ?
C92 C93 1.3900 . ?
C92 H92 0.9500 . ?
C93 C94 1.3900 . ?
C93 H93 0.9500 . ?
C94 H94 0.9500 . ?
C88 H88A 0.9800 . ?
C88 H88B 0.9800 . ?
C88 H88C 0.9800 . ?
C89A C90A 1.3900 . ?
C89A C94A 1.3900 . ?
C89A C88A 1.53(2) . ?
C90A C91A 1.3900 . ?
C90A H90A 0.9500 . ?
C91A C92A 1.3900 . ?
C91A H91A 0.9500 . ?
C92A C93A 1.3900 . ?
C92A H92A 0.9500 . ?
C93A C94A 1.3900 . ?
C93A H93A 0.9500 . ?
C94A H94A 0.9500 . ?
C88A H88D 0.9800 . ?
C88A H88E 0.9800 . ?
C88A H88F 0.9800 . ?
O1 O2 1.500(7) . ?
C2 H2A 0.9800 . ?
C2 H2B 0.9800 . ?
C2 H2C 0.9800 . ?
C3 H3A 0.9800 . ?
C3 H3B 0.9800 . ?
C3 H3C 0.9800 . ?
C4 H4A 0.9800 . ?
C4 H4B 0.9800 . ?
C4 H4C 0.9800 . ?
O1A O2A 1.5000(11) . ?
C2A H2A1 0.9800 . ?
C2A H2A2 0.9800 . ?
C2A H2A3 0.9800 . ?
C3A H3A1 0.9800 . ?
C3A H3A2 0.9800 . ?
C3A H3A3 0.9800 . ?
C4A H4A1 0.9800 . ?
C4A H4A2 0.9800 . ?
C4A H4A3 0.9800 . ?
